data_4504358
loop_
_publ_author_name
'Mori, Yutaka'
'Chiba, Tsuyoshi'
'Odani, Toru'
'Matsumoto, Akikazu'

_publ_section_title
;
 Molecular Arrangement and Photoreaction of Sorbamides and Hexadienyl
 Carbamates with Various N-Substituents in the Solid State
;
_journal_issue 7
_journal_name_full 'Crystal Growth &amp; Design'
_journal_page_first 1356
_journal_paper_doi 10.1021/cg070366o
_journal_volume 7
_journal_year 2007
_chemical_formula_moiety 'C17 H17 N O2 '
_chemical_formula_sum 'C17 H17 N O2'
_chemical_formula_weight 267.32
_chemical_name_systematic
; 
 ? 
;
_space_group_IT_number 2
_symmetry_cell_setting triclinic
_symmetry_space_group_name_Hall '-P 1'
_symmetry_space_group_name_H-M 'P -1'
_atom_sites_solution_hydrogens geom
_atom_sites_solution_primary direct
_atom_sites_solution_secondary difmap
_audit_creation_method SHELXL-97
_cell_angle_alpha 64.00(3)
_cell_angle_beta 81.56(3)
_cell_angle_gamma 80.17(4)
_cell_formula_units_Z 2
_cell_length_a 4.6807(18)
_cell_length_b 12.728(5)
_cell_length_c 13.782(6)
_cell_measurement_reflns_used 4443
_cell_measurement_temperature 123(2)
_cell_measurement_theta_max 27.4
_cell_measurement_theta_min 3.0
_cell_volume 724.7(5)
_computing_cell_refinement PROCESS-AUTO
_computing_data_collection PROCESS-AUTO
_computing_data_reduction CrystalStructure
_computing_publication_material 'CrystalStructure 3.8'
_computing_structure_refinement 'SHELXL-97 (Sheldrick, 1997)'
_computing_structure_solution 'SHELXS-97 (Sheldrick, 1990)'
_diffrn_ambient_temperature 123(2)
_diffrn_detector_area_resol_mean 10.00
_diffrn_measured_fraction_theta_full 0.945
_diffrn_measured_fraction_theta_max 0.945
_diffrn_measurement_device_type 'Rigaku RAXIS-RAPID'
_diffrn_measurement_method \w
_diffrn_radiation_monochromator graphite
_diffrn_radiation_source 'fine-focus sealed tube'
_diffrn_radiation_type MoK\a
_diffrn_radiation_wavelength 0.71075
_diffrn_reflns_av_R_equivalents 0.0840
_diffrn_reflns_av_sigmaI/netI 0.1367
_diffrn_reflns_limit_h_max 6
_diffrn_reflns_limit_h_min -5
_diffrn_reflns_limit_k_max 16
_diffrn_reflns_limit_k_min -16
_diffrn_reflns_limit_l_max 17
_diffrn_reflns_limit_l_min -17
_diffrn_reflns_number 5759
_diffrn_reflns_theta_full 27.46
_diffrn_reflns_theta_max 27.46
_diffrn_reflns_theta_min 3.01
_exptl_absorpt_coefficient_mu 0.080
_exptl_absorpt_correction_T_max 0.9960
_exptl_absorpt_correction_T_min 0.9610
_exptl_absorpt_correction_type none
_exptl_crystal_colour colorless
_exptl_crystal_density_diffrn 1.225
_exptl_crystal_density_method 'not measured'
_exptl_crystal_description needle
_exptl_crystal_F_000 284
_exptl_crystal_size_max 0.50
_exptl_crystal_size_mid 0.20
_exptl_crystal_size_min 0.05
_refine_diff_density_max 0.174
_refine_diff_density_min -0.176
_refine_diff_density_rms 0.042
_refine_ls_extinction_method none
_refine_ls_goodness_of_fit_ref 0.823
_refine_ls_hydrogen_treatment constr
_refine_ls_matrix_type full
_refine_ls_number_parameters 183
_refine_ls_number_reflns 3120
_refine_ls_number_restraints 0
_refine_ls_restrained_S_all 0.823
_refine_ls_R_factor_all 0.1568
_refine_ls_R_factor_gt 0.0582
_refine_ls_shift/su_max 0.000
_refine_ls_shift/su_mean 0.000
_refine_ls_structure_factor_coef Fsqd
_refine_ls_weighting_details 'calc w=1/[\s^2^(Fo^2^)+(0.0572P)^2^+0.0000P] where P=(Fo^2^+2Fc^2^)/3'
_refine_ls_weighting_scheme calc
_refine_ls_wR_factor_gt 0.1139
_refine_ls_wR_factor_ref 0.1381
_reflns_number_gt 1274
_reflns_number_total 3120
_reflns_threshold_expression >2sigma(I)
_cod_data_source_file cg070366osi20070416_123235.cif
_cod_data_source_block 14c
_cod_database_code 4504358

loop_
_symmetry_equiv_pos_as_xyz
'x, y, z'
'-x, -y, -z'

loop_
_atom_site_label
_atom_site_type_symbol
_atom_site_fract_x
_atom_site_fract_y
_atom_site_fract_z
_atom_site_U_iso_or_equiv
_atom_site_adp_type
_atom_site_occupancy
_atom_site_symmetry_multiplicity
_atom_site_calc_flag
_atom_site_refinement_flags
O1 O 0.5099(3) 0.00123(15) 0.25244(14) 0.0423(5) Uani 1 1 d .
O2 O 0.8655(4) 0.0650(2) 0.29887(19) 0.0768(8) Uani 1 1 d .
N1 N 0.3856(4) 0.12650(17) 0.32669(17) 0.0392(6) Uani 1 1 d .
H1 H 0.2084 0.1222 0.3156 0.047 Uiso 1 1 calc R
C1 C 0.3802(6) -0.3288(3) -0.0434(3) 0.0682(9) Uani 1 1 d .
H1A H 0.2401 -0.3675 0.0173 0.102 Uiso 1 1 calc R
H1B H 0.5284 -0.3884 -0.0535 0.102 Uiso 1 1 calc R
H1C H 0.2787 -0.2841 -0.1095 0.102 Uiso 1 1 calc R
C2 C 0.5223(6) -0.2471(3) -0.0198(2) 0.0517(8) Uani 1 1 d .
H2 H 0.6573 -0.2017 -0.0743 0.062 Uiso 1 1 calc R
C3 C 0.4755(5) -0.2327(2) 0.0713(2) 0.0441(7) Uani 1 1 d .
H3 H 0.3395 -0.2777 0.1257 0.053 Uiso 1 1 calc R
C4 C 0.6149(5) -0.1543(2) 0.0942(2) 0.0429(7) Uani 1 1 d .
H4 H 0.7417 -0.1057 0.0383 0.051 Uiso 1 1 calc R
C5 C 0.5795(5) -0.1450(2) 0.1871(2) 0.0455(7) Uani 1 1 d .
H5 H 0.4448 -0.1907 0.2415 0.055 Uiso 1 1 calc R
C6 C 0.7323(5) -0.0690(3) 0.2137(2) 0.0544(8) Uani 1 1 d .
H6A H 0.8672 -0.1179 0.2704 0.065 Uiso 1 1 calc R
H6B H 0.8457 -0.0174 0.1487 0.065 Uiso 1 1 calc R
C7 C 0.6091(6) 0.0648(2) 0.2934(2) 0.0460(7) Uani 1 1 d .
C8 C 0.4190(5) 0.1984(2) 0.3789(2) 0.0367(6) Uani 1 1 d .
C9 C 0.6020(5) 0.1590(2) 0.4596(2) 0.0410(7) Uani 1 1 d .
H9 H 0.7109 0.0834 0.4806 0.049 Uiso 1 1 calc R
C10 C 0.6304(5) 0.2294(3) 0.5118(2) 0.0478(7) Uani 1 1 d .
H10 H 0.7607 0.2017 0.5670 0.057 Uiso 1 1 calc R
C11 C 0.4717(5) 0.3374(3) 0.4837(2) 0.0458(7) Uani 1 1 d .
H11 H 0.4888 0.3836 0.5207 0.055 Uiso 1 1 calc R
C12 C 0.2820(5) 0.3814(2) 0.3998(2) 0.0390(7) Uani 1 1 d .
C13 C 0.1225(5) 0.4944(2) 0.3659(2) 0.0468(7) Uani 1 1 d .
H13 H 0.1415 0.5426 0.4006 0.056 Uiso 1 1 calc R
C14 C -0.0585(5) 0.5362(2) 0.2842(2) 0.0500(8) Uani 1 1 d .
H14 H -0.1646 0.6124 0.2630 0.060 Uiso 1 1 calc R
C15 C -0.0871(5) 0.4660(2) 0.2319(2) 0.0472(7) Uani 1 1 d .
H15 H -0.2136 0.4950 0.1754 0.057 Uiso 1 1 calc R
C16 C 0.0645(5) 0.3569(2) 0.2613(2) 0.0377(6) Uani 1 1 d .
H16 H 0.0436 0.3110 0.2244 0.045 Uiso 1 1 calc R
C17 C 0.2526(5) 0.3107(2) 0.3457(2) 0.0356(6) Uani 1 1 d .

loop_
_atom_site_aniso_label
_atom_site_aniso_U_11
_atom_site_aniso_U_22
_atom_site_aniso_U_33
_atom_site_aniso_U_23
_atom_site_aniso_U_13
_atom_site_aniso_U_12
O1 0.0324(9) 0.0489(11) 0.0602(12) -0.0359(10) -0.0100(8) -0.0009(8)
O2 0.0314(10) 0.1117(19) 0.135(2) -0.0950(17) -0.0098(12) -0.0084(11)
N1 0.0308(11) 0.0433(14) 0.0534(14) -0.0276(12) -0.0101(11) -0.0038(10)
C1 0.071(2) 0.086(3) 0.065(2) -0.046(2) -0.0058(18) -0.0170(18)
C2 0.0491(17) 0.065(2) 0.0451(18) -0.0262(16) -0.0090(15) -0.0066(14)
C3 0.0434(15) 0.0481(18) 0.0456(18) -0.0247(15) -0.0098(14) 0.0011(13)
C4 0.0417(15) 0.0441(17) 0.0427(17) -0.0193(14) -0.0065(13) 0.0001(12)
C5 0.0417(15) 0.0464(18) 0.0547(19) -0.0286(15) -0.0075(14) 0.0019(12)
C6 0.0354(15) 0.067(2) 0.076(2) -0.0474(19) -0.0081(15) 0.0063(14)
C7 0.0371(15) 0.0483(18) 0.064(2) -0.0314(16) -0.0063(15) -0.0096(13)
C8 0.0337(14) 0.0383(16) 0.0435(17) -0.0198(14) -0.0097(13) -0.0058(12)
C9 0.0388(14) 0.0421(17) 0.0435(17) -0.0160(14) -0.0145(13) -0.0046(12)
C10 0.0482(16) 0.059(2) 0.0435(17) -0.0224(16) -0.0175(14) -0.0103(14)
C11 0.0483(16) 0.056(2) 0.0443(17) -0.0281(15) -0.0042(14) -0.0136(14)
C12 0.0394(14) 0.0440(18) 0.0404(16) -0.0214(14) -0.0049(13) -0.0116(13)
C13 0.0496(16) 0.0453(18) 0.0562(19) -0.0291(16) -0.0050(15) -0.0110(14)
C14 0.0506(17) 0.0376(18) 0.062(2) -0.0228(16) -0.0063(16) -0.0011(13)
C15 0.0471(16) 0.0466(18) 0.0463(18) -0.0184(15) -0.0116(14) 0.0008(13)
C16 0.0402(14) 0.0381(16) 0.0384(16) -0.0180(13) -0.0100(13) -0.0029(12)
C17 0.0321(13) 0.0396(16) 0.0401(16) -0.0197(13) -0.0027(12) -0.0093(12)

loop_
_atom_type_symbol
_atom_type_description
_atom_type_scat_dispersion_real
_atom_type_scat_dispersion_imag
_atom_type_scat_source
C C 0.0033 0.0016 'International Tables Vol C Tables 4.2.6.8 and 6.1.1.4'
H H 0.0000 0.0000 'International Tables Vol C Tables 4.2.6.8 and 6.1.1.4'
O O 0.0106 0.0060 'International Tables Vol C Tables 4.2.6.8 and 6.1.1.4'
N N 0.0061 0.0033 'International Tables Vol C Tables 4.2.6.8 and 6.1.1.4'

loop_
_geom_angle_atom_site_label_1
_geom_angle_atom_site_label_2
_geom_angle_atom_site_label_3
_geom_angle
C7 O1 C6 115.20(18)
C7 N1 C8 123.96(19)
C7 N1 H1 118.0
C8 N1 H1 118.0
C2 C1 H1A 109.5
C2 C1 H1B 109.5
H1A C1 H1B 109.5
C2 C1 H1C 109.5
H1A C1 H1C 109.5
H1B C1 H1C 109.5
C3 C2 C1 125.3(3)
C3 C2 H2 117.3
C1 C2 H2 117.3
C2 C3 C4 125.2(3)
C2 C3 H3 117.4
C4 C3 H3 117.4
C5 C4 C3 124.9(3)
C5 C4 H4 117.5
C3 C4 H4 117.5
C4 C5 C6 125.6(3)
C4 C5 H5 117.2
C6 C5 H5 117.2
O1 C6 C5 106.79(19)
O1 C6 H6A 110.4
C5 C6 H6A 110.4
O1 C6 H6B 110.4
C5 C6 H6B 110.4
H6A C6 H6B 108.6
O2 C7 O1 123.6(2)
O2 C7 N1 126.0(2)
O1 C7 N1 110.4(2)
C9 C8 C17 121.2(2)
C9 C8 N1 120.8(2)
C17 C8 N1 118.0(2)
C8 C9 C10 120.5(3)
C8 C9 H9 119.7
C10 C9 H9 119.7
C11 C10 C9 120.3(2)
C11 C10 H10 119.8
C9 C10 H10 119.8
C10 C11 C12 120.6(2)
C10 C11 H11 119.7
C12 C11 H11 119.7
C13 C12 C11 122.2(2)
C13 C12 C17 118.3(2)
C11 C12 C17 119.5(3)
C14 C13 C12 121.6(2)
C14 C13 H13 119.2
C12 C13 H13 119.2
C13 C14 C15 119.7(3)
C13 C14 H14 120.1
C15 C14 H14 120.1
C16 C15 C14 120.7(3)
C16 C15 H15 119.7
C14 C15 H15 119.7
C15 C16 C17 121.1(2)
C15 C16 H16 119.5
C17 C16 H16 119.5
C16 C17 C8 123.6(2)
C16 C17 C12 118.6(2)
C8 C17 C12 117.8(2)

loop_
_geom_bond_atom_site_label_1
_geom_bond_atom_site_label_2
_geom_bond_distance
O1 C7 1.339(3)
O1 C6 1.451(3)
O2 C7 1.214(3)
N1 C7 1.348(3)
N1 C8 1.428(3)
N1 H1 0.8800
C1 C2 1.491(4)
C1 H1A 0.9800
C1 H1B 0.9800
C1 H1C 0.9800
C2 C3 1.328(3)
C2 H2 0.9500
C3 C4 1.443(3)
C3 H3 0.9500
C4 C5 1.320(3)
C4 H4 0.9500
C5 C6 1.486(3)
C5 H5 0.9500
C6 H6A 0.9900
C6 H6B 0.9900
C8 C9 1.367(3)
C8 C17 1.417(3)
C9 C10 1.404(3)
C9 H9 0.9500
C10 C11 1.364(4)
C10 H10 0.9500
C11 C12 1.415(4)
C11 H11 0.9500
C12 C13 1.411(4)
C12 C17 1.430(3)
C13 C14 1.367(4)
C13 H13 0.9500
C14 C15 1.404(4)
C14 H14 0.9500
C15 C16 1.361(3)
C15 H15 0.9500
C16 C17 1.414(3)
C16 H16 0.9500

loop_
_geom_torsion_atom_site_label_1
_geom_torsion_atom_site_label_2
_geom_torsion_atom_site_label_3
_geom_torsion_atom_site_label_4
_geom_torsion
C1 C2 C3 C4 179.5(3)
C2 C3 C4 C5 -176.1(3)
C3 C4 C5 C6 176.8(2)
C7 O1 C6 C5 171.9(2)
C4 C5 C6 O1 127.7(3)
C6 O1 C7 O2 -0.1(4)
C6 O1 C7 N1 179.9(2)
C8 N1 C7 O2 -3.1(5)
C8 N1 C7 O1 176.9(2)
C7 N1 C8 C9 -44.7(4)
C7 N1 C8 C17 136.5(3)
C17 C8 C9 C10 -0.2(4)
N1 C8 C9 C10 -179.0(2)
C8 C9 C10 C11 1.1(4)
C9 C10 C11 C12 -1.5(4)
C10 C11 C12 C13 -177.7(3)
C10 C11 C12 C17 1.2(4)
C11 C12 C13 C14 179.5(2)
C17 C12 C13 C14 0.7(4)
C12 C13 C14 C15 -0.4(4)
C13 C14 C15 C16 -0.3(4)
C14 C15 C16 C17 0.6(4)
C15 C16 C17 C8 -179.1(3)
C15 C16 C17 C12 -0.2(3)
C9 C8 C17 C16 178.7(2)
N1 C8 C17 C16 -2.5(4)
C9 C8 C17 C12 -0.2(4)
N1 C8 C17 C12 178.64(19)
C13 C12 C17 C16 -0.4(3)
C11 C12 C17 C16 -179.2(2)
C13 C12 C17 C8 178.6(2)
C11 C12 C17 C8 -0.3(3)

loop_
_cod_related_entry_id
_cod_related_entry_database
_cod_related_entry_code
1 ChemSpider 30661455
